data_7704622
loop_
_publ_author_name
'Raju, Saravanan'
'Singh, Harkesh B.'
'Butcher, Ray J.'

_publ_section_title
;
 Metallophilic interactions: observations of the shortest
 metallophilicinteractions between closed shell
 (d<sup>10</sup>d<sup>10</sup>, d<sup>10</sup>d<sup>8</sup>,
 d<sup>8</sup>d<sup>8</sup>) metal ions [MM' M = Hg(ii) and Pd(ii) and M'
 = Cu(i), Ag(i), Au(i), and Pd(ii)].
;
_journal_issue 26
_journal_name_full 'Dalton transactions (Cambridge, England : 2003)'
_journal_page_first 9099
_journal_page_last 9117
_journal_paper_doi 10.1039/d0dt01008a
_journal_volume 49
_journal_year 2020
_chemical_formula_moiety 'C24 H26 Cu0.94 Hg1.06 N4 O2, Cl O4'
_chemical_formula_sum 'C24 H26 Cl Cu0.94 Hg1.06 N4 O6'
_chemical_formula_weight 774.63
_chemical_name_common 'C24 H26 Cl Cu Hg1.05 N4 O6'
_chemical_name_systematic 'C24 H26 Cl Cu Hg1.05 N4 O6'
_space_group_crystal_system monoclinic
_space_group_IT_number 14
_space_group_name_Hall '-P 2ybc'
_space_group_name_H-M_alt 'P 1 21/c 1'
_atom_sites_solution_hydrogens geom
_audit_creation_method SHELXL-2018/3
_audit_update_record
;
2019-02-21 deposited with the CCDC.	2020-06-03 downloaded from the CCDC.
;
_cell_angle_alpha 90
_cell_angle_beta 104.543(2)
_cell_angle_gamma 90
_cell_formula_units_Z 4
_cell_length_a 14.0191(3)
_cell_length_b 8.10240(10)
_cell_length_c 22.9207(5)
_cell_measurement_reflns_used 26516
_cell_measurement_temperature 100(2)
_cell_measurement_theta_max 31.0770
_cell_measurement_theta_min 2.1330
_cell_volume 2520.11(9)
_computing_cell_refinement 'CrysAlisPro 1.171.38.46 (Rigaku OD, 2015)'
_computing_data_reduction 'CrysAlisPro 1.171.38.46 (Rigaku OD, 2015)'
_computing_molecular_graphics 'Olex2 (Dolomanov et al., 2009)'
_computing_structure_refinement 'SHELXL-2018/3 (Sheldrick, 2018)'
_computing_structure_solution 'CrysAlisPro 1.171.38.46 (Rigaku OD, 2015)'
_diffrn_ambient_temperature 100(2)
_diffrn_measured_fraction_theta_full 0.990
_diffrn_measured_fraction_theta_max 0.990
_diffrn_measurement_device_type 'Rigaku Saturn724'
_diffrn_measurement_method '\w scans'
_diffrn_radiation_type MoK\a
_diffrn_radiation_wavelength 0.71073
_diffrn_reflns_av_R_equivalents 0.0448
_diffrn_reflns_av_unetI/netI 0.0205
_diffrn_reflns_Laue_measured_fraction_full 0.990
_diffrn_reflns_Laue_measured_fraction_max 0.990
_diffrn_reflns_limit_h_max 16
_diffrn_reflns_limit_h_min -16
_diffrn_reflns_limit_k_max 9
_diffrn_reflns_limit_k_min -9
_diffrn_reflns_limit_l_max 27
_diffrn_reflns_limit_l_min -27
_diffrn_reflns_number 37026
_diffrn_reflns_point_group_measured_fraction_full 0.990
_diffrn_reflns_point_group_measured_fraction_max 0.990
_diffrn_reflns_theta_full 24.999
_diffrn_reflns_theta_max 24.999
_diffrn_reflns_theta_min 3.101
_exptl_absorpt_coefficient_mu 7.410
_exptl_absorpt_correction_T_max 1.00000
_exptl_absorpt_correction_T_min 0.48556
_exptl_absorpt_correction_type multi-scan
_exptl_absorpt_process_details
;
The symmetry employed for this shelxl refinement is uniquely defined
by the following loop, which should always be used as a source of
symmetry information in preference to the above space-group names.
They are only intended as comments.
;
_exptl_crystal_colour 'clear pale yellow'
_exptl_crystal_density_diffrn 2.042
_exptl_crystal_description prism
_exptl_crystal_F_000 1501
_exptl_crystal_size_max 0.215
_exptl_crystal_size_mid 0.154
_exptl_crystal_size_min 0.081
_refine_diff_density_max 0.811
_refine_diff_density_min -0.416
_refine_diff_density_rms 0.105
_refine_ls_extinction_method none
_refine_ls_goodness_of_fit_ref 1.102
_refine_ls_hydrogen_treatment constr
_refine_ls_matrix_type full
_refine_ls_number_parameters 442
_refine_ls_number_reflns 4398
_refine_ls_number_restraints 358
_refine_ls_restrained_S_all 1.089
_refine_ls_R_factor_all 0.0266
_refine_ls_R_factor_gt 0.0246
_refine_ls_shift/su_max 0.002
_refine_ls_shift/su_mean 0.000
_refine_ls_structure_factor_coef Fsqd
_refine_ls_weighting_details 'w=1/[\s^2^(Fo^2^)+(0.0259P)^2^+5.6501P] where P=(Fo^2^+2Fc^2^)/3'
_refine_ls_weighting_scheme calc
_refine_ls_wR_factor_gt 0.0554
_refine_ls_wR_factor_ref 0.0564
_reflns_Friedel_coverage 0.000
_reflns_number_gt 4207
_reflns_number_total 4398
_reflns_threshold_expression 'I > 2\s(I)'
_cod_data_source_file d0dt01008a2.cif
_cod_data_source_block shelx
_cod_depositor_comments 'Adding full bibliography for 7704622--7704632.cif.'
_cod_original_sg_symbol_H-M 'P 21/c'
_cod_database_code 7704622
_shelx_shelxl_version_number 2018/3
_shelx_space_group_comment
;
The symmetry employed for this shelxl refinement is uniquely defined
by the following loop, which should always be used as a source of
symmetry information in preference to the above space-group names.
They are only intended as comments.
;

loop_
_space_group_symop_operation_xyz
'x, y, z'
'-x, y+1/2, -z+1/2'
'-x, -y, -z'
'x, -y-1/2, z-1/2'

loop_
_atom_site_label
_atom_site_type_symbol
_atom_site_fract_x
_atom_site_fract_y
_atom_site_fract_z
_atom_site_U_iso_or_equiv
_atom_site_adp_type
_atom_site_occupancy
_atom_site_site_symmetry_order
_atom_site_calc_flag
_atom_site_refinement_flags_posn
_atom_site_refinement_flags_adp
_atom_site_refinement_flags_occupancy
_atom_site_disorder_assembly
_atom_site_disorder_group
Hg1 Hg 0.55302(2) 0.65800(2) 0.46004(2) 0.02096(7) Uani 1 1 d . . . . .
Hg1B Hg 0.3906(6) 0.6178(12) 0.4212(4) 0.0328(19) Uani 0.0647(18) 1 d . U P . .
Cu1 Cu 0.35692(9) 0.6128(2) 0.41285(9) 0.0227(3) Uani 0.9353(18) 1 d . U P . .
O5 O 0.2347(3) 0.4193(4) 0.42253(18) 0.0480(9) Uani 1 1 d D . . . .
C19 C 0.1449(3) 0.4429(6) 0.4154(2) 0.0433(12) Uani 1 1 d D . . . .
H19 H 0.115767 0.532356 0.390340 0.052 Uiso 1 1 calc R U . . .
N3 N 0.0876(3) 0.3535(4) 0.43979(18) 0.0356(9) Uani 1 1 d D . . . .
C20 C -0.0169(4) 0.3855(7) 0.4307(3) 0.0595(16) Uani 1 1 d D . . . .
H20A H -0.054703 0.301632 0.403810 0.089 Uiso 1 1 calc R U . . .
H20B H -0.032509 0.495000 0.412680 0.089 Uiso 1 1 calc R U . . .
H20C H -0.033978 0.381675 0.469633 0.089 Uiso 1 1 calc R U . . .
C21 C 0.1260(4) 0.2096(7) 0.4760(3) 0.0585(16) Uani 1 1 d D . . . .
H21A H 0.094855 0.109783 0.455584 0.088 Uiso 1 1 calc R U . . .
H21B H 0.111606 0.218857 0.515514 0.088 Uiso 1 1 calc R U . . .
H21C H 0.197450 0.203152 0.481148 0.088 Uiso 1 1 calc R U . . .
O6 O 0.2328(4) 0.7490(9) 0.3487(3) 0.0368(16) Uani 0.763(7) 1 d D U P A 1
C22 C 0.1822(4) 0.7765(6) 0.2969(2) 0.0323(13) Uani 0.763(7) 1 d D U P A 1
H22 H 0.176055 0.690127 0.268168 0.039 Uiso 0.763(7) 1 calc R U P A 1
N4 N 0.1365(5) 0.9151(6) 0.2788(2) 0.0295(13) Uani 0.763(7) 1 d D U P A 1
C23 C 0.0646(6) 0.9297(9) 0.2212(3) 0.053(2) Uani 0.763(7) 1 d D U P A 1
H23A H 0.061303 0.825585 0.199061 0.080 Uiso 0.763(7) 1 calc R U P A 1
H23B H 0.084138 1.018888 0.197789 0.080 Uiso 0.763(7) 1 calc R U P A 1
H23C H -0.000208 0.954468 0.227993 0.080 Uiso 0.763(7) 1 calc R U P A 1
C24 C 0.1456(5) 1.0560(7) 0.3191(3) 0.0430(17) Uani 0.763(7) 1 d D U P A 1
H23D H 0.196894 1.033922 0.356004 0.064 Uiso 0.763(7) 1 calc R U P A 1
H23E H 0.082599 1.074984 0.329210 0.064 Uiso 0.763(7) 1 calc R U P A 1
H23F H 0.163378 1.154130 0.299132 0.064 Uiso 0.763(7) 1 calc R U P A 1
O6A O 0.2556(16) 0.755(3) 0.3395(9) 0.038(3) Uani 0.237(7) 1 d D U P A 2
C22A C 0.2010(12) 0.873(2) 0.3436(6) 0.034(2) Uani 0.237(7) 1 d D U P A 2
H22A H 0.199783 0.908929 0.382898 0.041 Uiso 0.237(7) 1 calc R U P A 2
N4A N 0.1450(17) 0.9507(18) 0.2976(6) 0.032(3) Uani 0.237(7) 1 d D U P A 2
C23A C 0.1124(17) 1.1192(18) 0.3013(10) 0.042(4) Uani 0.237(7) 1 d D U P A 2
H00A H 0.134384 1.187476 0.271824 0.063 Uiso 0.237(7) 1 calc R U P A 2
H00B H 0.140560 1.162226 0.341924 0.063 Uiso 0.237(7) 1 calc R U P A 2
H00C H 0.040357 1.121923 0.292584 0.063 Uiso 0.237(7) 1 calc R U P A 2
C24A C 0.1086(14) 0.868(2) 0.2401(6) 0.035(4) Uani 0.237(7) 1 d D U P A 2
H24A H 0.126065 0.932381 0.208149 0.052 Uiso 0.237(7) 1 calc R U P A 2
H24B H 0.036772 0.857056 0.231464 0.052 Uiso 0.237(7) 1 calc R U P A 2
H24C H 0.138359 0.757812 0.241879 0.052 Uiso 0.237(7) 1 calc R U P A 2
N1 N 0.3452(2) 0.7503(4) 0.48270(16) 0.0238(7) Uani 1 1 d . . . . .
N2 N 0.4023(3) 0.4870(4) 0.35050(15) 0.0244(7) Uani 1 1 d . . . . .
C1 C 0.5184(3) 0.7942(5) 0.52914(18) 0.0205(8) Uani 1 1 d . . . . .
C2 C 0.5900(3) 0.8671(5) 0.57406(19) 0.0258(9) Uani 1 1 d . . . . .
H2 H 0.657358 0.851585 0.574600 0.031 Uiso 1 1 calc R U . . .
C3 C 0.5657(3) 0.9639(5) 0.61908(19) 0.0299(10) Uani 1 1 d . . . . .
H3 H 0.616565 1.014507 0.649062 0.036 Uiso 1 1 calc R U . . .
C4 C 0.4708(4) 0.9856(5) 0.6201(2) 0.0330(11) Uani 1 1 d . . . . .
H4 H 0.455322 1.048840 0.651402 0.040 Uiso 1 1 calc R U . . .
C5 C 0.3938(3) 0.9147(5) 0.5747(2) 0.0270(9) Uani 1 1 d . . . . .
C6 C 0.4185(3) 0.8191(5) 0.52822(18) 0.0216(9) Uani 1 1 d . . . . .
C7 C 0.2528(3) 0.7765(6) 0.4840(2) 0.0335(10) Uani 1 1 d . . . . .
H7 H 0.202106 0.732252 0.452211 0.040 Uiso 1 1 calc R U . . .
C8 C 0.2250(4) 0.8664(6) 0.5298(2) 0.0385(12) Uani 1 1 d . . . . .
H8 H 0.157314 0.878338 0.529134 0.046 Uiso 1 1 calc R U . . .
C9 C 0.2944(4) 0.9351(6) 0.5744(2) 0.0352(11) Uani 1 1 d . . . . .
H9 H 0.276482 0.996603 0.605309 0.042 Uiso 1 1 calc R U . . .
C10 C 0.5789(3) 0.5260(5) 0.38780(19) 0.0229(9) Uani 1 1 d . . . . .
C11 C 0.6712(3) 0.4997(5) 0.3800(2) 0.0312(10) Uani 1 1 d . . . . .
H11 H 0.726329 0.545209 0.408345 0.037 Uiso 1 1 calc R U . . .
C12 C 0.6871(4) 0.4061(6) 0.3309(2) 0.0377(12) Uani 1 1 d . . . . .
H12 H 0.752099 0.390987 0.326357 0.045 Uiso 1 1 calc R U . . .
C13 C 0.6094(4) 0.3383(5) 0.2903(2) 0.0346(11) Uani 1 1 d . . . . .
H13 H 0.620263 0.273389 0.258090 0.042 Uiso 1 1 calc R U . . .
C14 C 0.5123(3) 0.3639(5) 0.29584(19) 0.0263(9) Uani 1 1 d . . . . .
C15 C 0.4970(3) 0.4590(5) 0.34469(18) 0.0227(9) Uani 1 1 d . . . . .
C16 C 0.4295(4) 0.2959(5) 0.2542(2) 0.0329(11) Uani 1 1 d . . . . .
H16 H 0.438362 0.229195 0.221882 0.040 Uiso 1 1 calc R U . . .
C17 C 0.3380(4) 0.3262(5) 0.2606(2) 0.0335(11) Uani 1 1 d . . . . .
H17 H 0.281741 0.282849 0.232575 0.040 Uiso 1 1 calc R U . . .
C18 C 0.3276(3) 0.4227(5) 0.3091(2) 0.0294(10) Uani 1 1 d . . . . .
H18 H 0.262772 0.443737 0.312825 0.035 Uiso 1 1 calc R U . . .
Cl1 Cl -0.0808(2) 0.8695(4) 0.35550(18) 0.0307(8) Uani 0.696(7) 1 d D U P B 1
O1 O -0.1533(5) 0.7591(9) 0.3673(3) 0.041(2) Uani 0.696(7) 1 d D U P B 1
O2 O -0.0980(5) 1.0314(7) 0.3730(4) 0.070(2) Uani 0.696(7) 1 d D U P B 1
O3 O 0.0146(4) 0.8147(9) 0.3839(4) 0.071(2) Uani 0.696(7) 1 d D U P B 1
O4 O -0.0926(4) 0.8820(9) 0.2913(3) 0.0636(18) Uani 0.696(7) 1 d D U P B 1
Cl1A Cl -0.0733(6) 0.8497(11) 0.3662(4) 0.043(2) Uani 0.304(7) 1 d D U P B 2
O1A O -0.1542(10) 0.7457(18) 0.3694(7) 0.044(5) Uani 0.304(7) 1 d D U P B 2
O2A O -0.0345(10) 0.9279(18) 0.4221(5) 0.072(3) Uani 0.304(7) 1 d D U P B 2
O3A O -0.0012(10) 0.7599(14) 0.3469(8) 0.057(3) Uani 0.304(7) 1 d D U P B 2
O4A O -0.1085(9) 0.9842(16) 0.3253(6) 0.062(3) Uani 0.304(7) 1 d D U P B 2

loop_
_atom_site_aniso_label
_atom_site_aniso_U_11
_atom_site_aniso_U_22
_atom_site_aniso_U_33
_atom_site_aniso_U_23
_atom_site_aniso_U_13
_atom_site_aniso_U_12
Hg1 0.02599(10) 0.01734(9) 0.02095(10) 0.00078(6) 0.00849(6) -0.00142(6)
Hg1B 0.052(5) 0.0213(19) 0.021(2) -0.0018(15) 0.001(3) 0.005(3)
Cu1 0.0233(6) 0.0215(4) 0.0211(6) -0.0025(4) 0.0016(5) 0.0035(5)
O5 0.047(2) 0.0344(19) 0.067(3) -0.0042(18) 0.0227(19) -0.0004(16)
C19 0.048(3) 0.032(3) 0.048(3) -0.004(2) 0.007(2) -0.004(2)
N3 0.048(2) 0.027(2) 0.033(2) 0.0002(17) 0.0114(19) -0.0078(18)
C20 0.055(4) 0.059(4) 0.065(4) 0.001(3) 0.015(3) -0.026(3)
C21 0.077(4) 0.046(3) 0.051(4) 0.009(3) 0.012(3) -0.008(3)
O6 0.033(3) 0.044(3) 0.033(3) 0.004(2) 0.008(2) 0.019(2)
C22 0.037(3) 0.033(3) 0.032(3) 0.003(2) 0.017(2) 0.002(2)
N4 0.030(3) 0.033(3) 0.028(3) 0.010(2) 0.012(3) 0.001(2)
C23 0.055(5) 0.060(5) 0.039(4) 0.019(3) 0.000(3) 0.006(4)
C24 0.032(4) 0.029(4) 0.065(5) 0.003(3) 0.006(3) -0.001(3)
O6A 0.037(6) 0.042(5) 0.038(6) 0.002(5) 0.017(5) 0.012(5)
C22A 0.034(5) 0.036(4) 0.034(4) 0.004(4) 0.012(4) 0.006(4)
N4A 0.032(5) 0.034(5) 0.033(5) 0.006(4) 0.014(5) 0.005(5)
C23A 0.035(9) 0.033(8) 0.056(10) 0.005(7) 0.008(8) 0.003(7)
C24A 0.037(8) 0.049(8) 0.027(7) 0.007(6) 0.023(6) 0.006(7)
N1 0.0252(18) 0.0176(17) 0.0295(19) -0.0009(15) 0.0089(15) -0.0006(14)
N2 0.035(2) 0.0180(17) 0.0187(18) 0.0049(14) 0.0045(15) 0.0026(15)
C1 0.028(2) 0.0165(19) 0.018(2) 0.0069(16) 0.0079(17) 0.0035(16)
C2 0.034(2) 0.023(2) 0.020(2) 0.0066(17) 0.0049(18) -0.0033(18)
C3 0.041(3) 0.024(2) 0.020(2) 0.0019(18) 0.0007(19) -0.0045(19)
C4 0.060(3) 0.019(2) 0.022(2) 0.0020(18) 0.015(2) -0.002(2)
C5 0.039(3) 0.018(2) 0.027(2) 0.0027(17) 0.0141(19) 0.0011(18)
C6 0.034(2) 0.0123(19) 0.019(2) 0.0050(15) 0.0068(17) -0.0010(16)
C7 0.029(2) 0.029(2) 0.045(3) -0.004(2) 0.013(2) -0.0037(19)
C8 0.031(3) 0.040(3) 0.050(3) 0.001(2) 0.020(2) 0.005(2)
C9 0.046(3) 0.027(2) 0.039(3) -0.002(2) 0.023(2) 0.001(2)
C10 0.036(2) 0.0119(18) 0.025(2) 0.0019(16) 0.0153(18) -0.0023(17)
C11 0.037(2) 0.024(2) 0.037(3) -0.002(2) 0.017(2) -0.0044(19)
C12 0.043(3) 0.031(2) 0.049(3) 0.000(2) 0.032(2) -0.001(2)
C13 0.057(3) 0.023(2) 0.032(3) -0.0008(19) 0.028(2) -0.001(2)
C14 0.048(3) 0.0143(19) 0.021(2) 0.0064(16) 0.017(2) -0.0008(18)
C15 0.038(2) 0.0130(18) 0.022(2) 0.0047(16) 0.0159(18) -0.0002(17)
C16 0.063(3) 0.020(2) 0.019(2) 0.0016(18) 0.016(2) 0.001(2)
C17 0.049(3) 0.027(2) 0.020(2) 0.0001(18) 0.001(2) -0.002(2)
C18 0.038(2) 0.023(2) 0.025(2) -0.0006(18) 0.0038(19) 0.0005(19)
Cl1 0.0237(13) 0.0301(15) 0.0436(14) -0.0136(11) 0.0181(10) -0.0075(10)
O1 0.031(4) 0.047(4) 0.044(4) 0.005(4) 0.010(3) -0.015(3)
O2 0.061(4) 0.048(3) 0.115(5) -0.028(4) 0.046(4) -0.012(3)
O3 0.027(3) 0.069(4) 0.109(6) 0.021(4) -0.001(3) -0.004(3)
O4 0.058(4) 0.087(4) 0.052(3) -0.004(3) 0.024(3) -0.030(3)
Cl1A 0.034(4) 0.037(3) 0.063(4) -0.010(3) 0.023(3) -0.012(3)
O1A 0.032(8) 0.045(8) 0.055(10) -0.004(7) 0.015(7) -0.017(7)
O2A 0.062(7) 0.078(7) 0.077(6) -0.023(6) 0.018(6) -0.041(6)
O3A 0.046(6) 0.044(6) 0.094(8) 0.000(6) 0.041(6) -0.005(5)
O4A 0.054(6) 0.045(6) 0.092(7) 0.013(6) 0.025(6) -0.006(5)

loop_
_atom_type_symbol
_atom_type_description
_atom_type_scat_dispersion_real
_atom_type_scat_dispersion_imag
_atom_type_scat_source
C C 0.0033 0.0016 'International Tables Vol C Tables 4.2.6.8 and 6.1.1.4'
H H 0.0000 0.0000 'International Tables Vol C Tables 4.2.6.8 and 6.1.1.4'
Cl Cl 0.1484 0.1585 'International Tables Vol C Tables 4.2.6.8 and 6.1.1.4'
Cu Cu 0.3201 1.2651 'International Tables Vol C Tables 4.2.6.8 and 6.1.1.4'
Hg Hg -2.3894 9.2266 'International Tables Vol C Tables 4.2.6.8 and 6.1.1.4'
N N 0.0061 0.0033 'International Tables Vol C Tables 4.2.6.8 and 6.1.1.4'
O O 0.0106 0.0060 'International Tables Vol C Tables 4.2.6.8 and 6.1.1.4'

loop_
_geom_angle_atom_site_label_1
_geom_angle_atom_site_label_2
_geom_angle_atom_site_label_3
_geom_angle
_geom_angle_site_symmetry_1
_geom_angle_site_symmetry_3
_geom_angle_publ_flag
C10 Hg1 C1 176.42(16) . . ?
C10 Hg1 Hg1B 88.4(3) . . ?
C1 Hg1 Hg1B 88.4(3) . . ?
C10 Hg1 Cu1 88.56(12) . . ?
C1 Hg1 Cu1 88.20(12) . . ?
Hg1B Hg1 Cu1 0.6(3) . . ?
C10 Hg1 Hg1B 104.1(2) . 3_666 ?
C1 Hg1 Hg1B 78.18(19) . 3_666 ?
Hg1B Hg1 Hg1B 103.1(2) . 3_666 ?
Cu1 Hg1 Hg1B 103.60(17) . 3_666 ?
N2 Hg1B N1 166.6(5) . . ?
N2 Hg1B Hg1 96.7(4) . . ?
N1 Hg1B Hg1 96.5(4) . . ?
N2 Hg1B O6A 80.3(6) . . ?
N1 Hg1B O6A 88.6(6) . . ?
Hg1 Hg1B O6A 135.7(8) . . ?
N2 Hg1B O6 85.9(3) . . ?
N1 Hg1B O6 82.1(3) . . ?
Hg1 Hg1B O6 142.8(5) . . ?
N2 Hg1B Hg1 104.4(4) . 3_666 ?
N1 Hg1B Hg1 81.0(3) . 3_666 ?
Hg1 Hg1B Hg1 76.9(2) . 3_666 ?
O6 Hg1B Hg1 138.4(4) . 3_666 ?
N2 Cu1 N1 166.43(16) . . ?
N2 Cu1 O6A 88.9(5) . . ?
N1 Cu1 O6A 98.7(6) . . ?
N2 Cu1 O6 96.6(2) . . ?
N1 Cu1 O6 92.5(2) . . ?
N2 Cu1 O5 95.60(15) . . ?
N1 Cu1 O5 95.01(15) . . ?
O6A Cu1 O5 94.2(7) . . ?
O6 Cu1 O5 85.9(2) . . ?
N2 Cu1 Hg1 83.14(11) . . ?
N1 Cu1 Hg1 83.33(11) . . ?
O6A Cu1 Hg1 128.4(7) . . ?
O6 Cu1 Hg1 136.8(2) . . ?
O5 Cu1 Hg1 137.26(12) . . ?
C19 O5 Cu1 128.1(3) . . ?
O5 C19 N3 124.7(4) . . ?
O5 C19 H19 117.7 . . ?
N3 C19 H19 117.7 . . ?
C19 N3 C20 123.1(4) . . ?
C19 N3 C21 120.6(4) . . ?
C20 N3 C21 116.2(4) . . ?
N3 C20 H20A 109.5 . . ?
N3 C20 H20B 109.5 . . ?
H20A C20 H20B 109.5 . . ?
N3 C20 H20C 109.5 . . ?
H20A C20 H20C 109.5 . . ?
H20B C20 H20C 109.5 . . ?
N3 C21 H21A 109.5 . . ?
N3 C21 H21B 109.5 . . ?
H21A C21 H21B 109.5 . . ?
N3 C21 H21C 109.5 . . ?
H21A C21 H21C 109.5 . . ?
H21B C21 H21C 109.5 . . ?
C22 O6 Cu1 150.6(5) . . ?
C22 O6 Hg1B 149.9(5) . . ?
Cu1 O6 Hg1B 6.6(2) . . ?
O6 C22 N4 125.1(5) . . ?
O6 C22 H22 117.5 . . ?
N4 C22 H22 117.5 . . ?
C22 N4 C23 122.1(5) . . ?
C22 N4 C24 121.0(4) . . ?
C23 N4 C24 116.3(4) . . ?
N4 C23 H23A 109.5 . . ?
N4 C23 H23B 109.5 . . ?
H23A C23 H23B 109.5 . . ?
N4 C23 H23C 109.5 . . ?
H23A C23 H23C 109.5 . . ?
H23B C23 H23C 109.5 . . ?
N4 C24 H23D 109.5 . . ?
N4 C24 H23E 109.5 . . ?
H23D C24 H23E 109.5 . . ?
N4 C24 H23F 109.5 . . ?
H23D C24 H23F 109.5 . . ?
H23E C24 H23F 109.5 . . ?
C22A O6A Cu1 128.9(13) . . ?
C22A O6A Hg1B 129.4(13) . . ?
Cu1 O6A Hg1B 7.9(3) . . ?
O6A C22A N4A 124.4(7) . . ?
O6A C22A H22A 117.8 . . ?
N4A C22A H22A 117.8 . . ?
C22A N4A C23A 122.7(5) . . ?
C22A N4A C24A 120.8(5) . . ?
C23A N4A C24A 116.4(5) . . ?
N4A C23A H00A 109.5 . . ?
N4A C23A H00B 109.5 . . ?
H00A C23A H00B 109.5 . . ?
N4A C23A H00C 109.5 . . ?
H00A C23A H00C 109.5 . . ?
H00B C23A H00C 109.5 . . ?
N4A C24A H24A 109.5 . . ?
N4A C24A H24B 109.5 . . ?
H24A C24A H24B 109.5 . . ?
N4A C24A H24C 109.5 . . ?
H24A C24A H24C 109.5 . . ?
H24B C24A H24C 109.5 . . ?
C7 N1 C6 117.8(4) . . ?
C7 N1 Cu1 112.8(3) . . ?
C6 N1 Cu1 129.5(3) . . ?
C7 N1 Hg1B 126.1(4) . . ?
C6 N1 Hg1B 116.1(4) . . ?
Cu1 N1 Hg1B 13.4(2) . . ?
C18 N2 C15 117.9(4) . . ?
C18 N2 Hg1B 125.6(4) . . ?
C15 N2 Hg1B 116.5(4) . . ?
C18 N2 Cu1 112.2(3) . . ?
C15 N2 Cu1 129.9(3) . . ?
Hg1B N2 Cu1 13.4(2) . . ?
C2 C1 C6 118.9(4) . . ?
C2 C1 Hg1 122.0(3) . . ?
C6 C1 Hg1 119.0(3) . . ?
C1 C2 C3 121.6(4) . . ?
C1 C2 H2 119.2 . . ?
C3 C2 H2 119.2 . . ?
C4 C3 C2 120.5(4) . . ?
C4 C3 H3 119.7 . . ?
C2 C3 H3 119.7 . . ?
C3 C4 C5 120.5(4) . . ?
C3 C4 H4 119.8 . . ?
C5 C4 H4 119.8 . . ?
C9 C5 C4 121.9(4) . . ?
C9 C5 C6 119.2(4) . . ?
C4 C5 C6 118.9(4) . . ?
N1 C6 C1 120.0(4) . . ?
N1 C6 C5 120.4(4) . . ?
C1 C6 C5 119.5(4) . . ?
N1 C7 C8 123.7(4) . . ?
N1 C7 H7 118.2 . . ?
C8 C7 H7 118.2 . . ?
C9 C8 C7 119.9(4) . . ?
C9 C8 H8 120.1 . . ?
C7 C8 H8 120.1 . . ?
C8 C9 C5 119.0(4) . . ?
C8 C9 H9 120.5 . . ?
C5 C9 H9 120.5 . . ?
C11 C10 C15 118.5(4) . . ?
C11 C10 Hg1 123.0(3) . . ?
C15 C10 Hg1 118.6(3) . . ?
C10 C11 C12 121.9(4) . . ?
C10 C11 H11 119.0 . . ?
C12 C11 H11 119.0 . . ?
C13 C12 C11 119.9(4) . . ?
C13 C12 H12 120.0 . . ?
C11 C12 H12 120.0 . . ?
C12 C13 C14 120.3(4) . . ?
C12 C13 H13 119.8 . . ?
C14 C13 H13 119.8 . . ?
C13 C14 C16 121.8(4) . . ?
C13 C14 C15 119.4(4) . . ?
C16 C14 C15 118.8(4) . . ?
N2 C15 C14 120.2(4) . . ?
N2 C15 C10 119.8(4) . . ?
C14 C15 C10 120.0(4) . . ?
C17 C16 C14 119.8(4) . . ?
C17 C16 H16 120.1 . . ?
C14 C16 H16 120.1 . . ?
C16 C17 C18 118.6(4) . . ?
C16 C17 H17 120.7 . . ?
C18 C17 H17 120.7 . . ?
N2 C18 C17 124.5(4) . . ?
N2 C18 H18 117.7 . . ?
C17 C18 H18 117.7 . . ?
O3 Cl1 O2 111.9(6) . . ?
O3 Cl1 O1 110.7(4) . . ?
O2 Cl1 O1 110.4(4) . . ?
O3 Cl1 O4 110.3(5) . . ?
O2 Cl1 O4 104.0(5) . . ?
O1 Cl1 O4 109.3(3) . . ?
O3A Cl1A O2A 112.0(7) . . ?
O3A Cl1A O1A 110.7(5) . . ?
O2A Cl1A O1A 110.4(5) . . ?
O3A Cl1A O4A 110.0(6) . . ?
O2A Cl1A O4A 104.0(6) . . ?
O1A Cl1A O4A 109.4(5) . . ?

loop_
_geom_bond_atom_site_label_1
_geom_bond_atom_site_label_2
_geom_bond_distance
_geom_bond_site_symmetry_2
_geom_bond_publ_flag
Hg1 C10 2.078(4) . ?
Hg1 C1 2.085(4) . ?
Hg1 Hg1B 2.251(8) . ?
Hg1 Cu1 2.7146(12) . ?
Hg1 Hg1B 3.456(9) 3_666 ?
Hg1B N2 1.978(10) . ?
Hg1B N1 1.998(10) . ?
Hg1B O6A 2.558(17) . ?
Hg1B O6 2.634(9) . ?
Cu1 N2 1.985(4) . ?
Cu1 N1 1.991(4) . ?
Cu1 O6A 2.230(14) . ?
Cu1 O6 2.263(4) . ?
Cu1 O5 2.373(4) . ?
O5 C19 1.244(5) . ?
C19 N3 1.308(5) . ?
C19 H19 0.9500 . ?
N3 C20 1.450(6) . ?
N3 C21 1.453(6) . ?
C20 H20A 0.9800 . ?
C20 H20B 0.9800 . ?
C20 H20C 0.9800 . ?
C21 H21A 0.9800 . ?
C21 H21B 0.9800 . ?
C21 H21C 0.9800 . ?
O6 C22 1.241(5) . ?
C22 N4 1.307(5) . ?
C22 H22 0.9500 . ?
N4 C23 1.450(6) . ?
N4 C24 1.453(6) . ?
C23 H23A 0.9800 . ?
C23 H23B 0.9800 . ?
C23 H23C 0.9800 . ?
C24 H23D 0.9800 . ?
C24 H23E 0.9800 . ?
C24 H23F 0.9800 . ?
O6A C22A 1.243(6) . ?
C22A N4A 1.308(5) . ?
C22A H22A 0.9500 . ?
N4A C23A 1.449(6) . ?
N4A C24A 1.453(6) . ?
C23A H00A 0.9800 . ?
C23A H00B 0.9800 . ?
C23A H00C 0.9800 . ?
C24A H24A 0.9800 . ?
C24A H24B 0.9800 . ?
C24A H24C 0.9800 . ?
N1 C7 1.320(5) . ?
N1 C6 1.385(5) . ?
N2 C18 1.330(6) . ?
N2 C15 1.385(5) . ?
C1 C2 1.377(6) . ?
C1 C6 1.410(6) . ?
C2 C3 1.404(6) . ?
C2 H2 0.9500 . ?
C3 C4 1.349(7) . ?
C3 H3 0.9500 . ?
C4 C5 1.419(6) . ?
C4 H4 0.9500 . ?
C5 C9 1.400(6) . ?
C5 C6 1.429(6) . ?
C7 C8 1.412(7) . ?
C7 H7 0.9500 . ?
C8 C9 1.343(7) . ?
C8 H8 0.9500 . ?
C9 H9 0.9500 . ?
C10 C11 1.366(6) . ?
C10 C15 1.421(6) . ?
C11 C12 1.422(7) . ?
C11 H11 0.9500 . ?
C12 C13 1.358(7) . ?
C12 H12 0.9500 . ?
C13 C14 1.412(7) . ?
C13 H13 0.9500 . ?
C14 C16 1.416(7) . ?
C14 C15 1.420(6) . ?
C16 C17 1.350(7) . ?
C16 H16 0.9500 . ?
C17 C18 1.397(6) . ?
C17 H17 0.9500 . ?
C18 H18 0.9500 . ?
Cl1 O3 1.405(5) . ?
Cl1 O2 1.410(6) . ?
Cl1 O1 1.429(4) . ?
Cl1 O4 1.442(6) . ?
Cl1A O3A 1.405(6) . ?
Cl1A O2A 1.410(6) . ?
Cl1A O1A 1.429(4) . ?
Cl1A O4A 1.442(7) . ?

loop_
_geom_hbond_atom_site_label_D
_geom_hbond_atom_site_label_H
_geom_hbond_atom_site_label_A
_geom_hbond_distance_DH
_geom_hbond_distance_HA
_geom_hbond_distance_DA
_geom_hbond_angle_DHA
_geom_hbond_site_symmetry_A
_geom_hbond_publ_flag
C19 H19 O3A 0.95 2.50 3.411(13) 160.3 . yes
C20 H20A O2 0.98 2.33 3.243(8) 154.2 1_545 yes
C21 H21A O2A 0.98 2.31 3.225(13) 154.5 1_545 yes
C21 H21B O1 0.98 2.61 3.526(10) 156.0 3_566 yes
C21 H21B Cl1A 0.98 2.95 3.899(10) 164.7 3_566 yes
C21 H21B O1A 0.98 2.57 3.484(17) 155.4 3_566 yes
C21 H21B O2A 0.98 2.33 3.139(14) 140.0 3_566 yes
C23 H23C O4 0.98 2.25 3.060(11) 139.0 . yes
C23A H00C O4A 0.98 2.64 3.46(3) 141.5 . yes
C7 H7 O6 0.95 2.52 3.050(8) 115.4 . yes
C17 H17 O1 0.95 2.54 3.431(9) 156.5 2_545 yes
C17 H17 O1A 0.95 2.58 3.476(17) 157.5 2_545 yes
C18 H18 O5 0.95 2.65 3.187(6) 116.4 . yes

loop_
_geom_torsion_atom_site_label_1
_geom_torsion_atom_site_label_2
_geom_torsion_atom_site_label_3
_geom_torsion_atom_site_label_4
_geom_torsion
_geom_torsion_site_symmetry_1
_geom_torsion_site_symmetry_2
_geom_torsion_site_symmetry_3
_geom_torsion_site_symmetry_4
_geom_torsion_publ_flag
Cu1 O5 C19 N3 -155.8(4) . . . . ?
O5 C19 N3 C20 179.5(5) . . . . ?
O5 C19 N3 C21 -3.3(8) . . . . ?
Cu1 O6 C22 N4 -153.4(9) . . . . ?
Hg1B O6 C22 N4 -140.3(10) . . . . ?
O6 C22 N4 C23 -168.7(7) . . . . ?
O6 C22 N4 C24 2.8(11) . . . . ?
Cu1 O6A C22A N4A 178.7(19) . . . . ?
Hg1B O6A C22A N4A 168.6(19) . . . . ?
O6A C22A N4A C23A -156(3) . . . . ?
O6A C22A N4A C24A 27(4) . . . . ?
C6 C1 C2 C3 0.6(6) . . . . ?
Hg1 C1 C2 C3 177.5(3) . . . . ?
C1 C2 C3 C4 1.2(6) . . . . ?
C2 C3 C4 C5 -1.7(6) . . . . ?
C3 C4 C5 C9 -179.9(4) . . . . ?
C3 C4 C5 C6 0.4(6) . . . . ?
C7 N1 C6 C1 179.7(4) . . . . ?
Cu1 N1 C6 C1 -0.3(5) . . . . ?
Hg1B N1 C6 C1 0.2(5) . . . . ?
C7 N1 C6 C5 0.1(6) . . . . ?
Cu1 N1 C6 C5 -179.9(3) . . . . ?
Hg1B N1 C6 C5 -179.3(4) . . . . ?
C2 C1 C6 N1 178.5(3) . . . . ?
Hg1 C1 C6 N1 1.5(5) . . . . ?
C2 C1 C6 C5 -2.0(5) . . . . ?
Hg1 C1 C6 C5 -178.9(3) . . . . ?
C9 C5 C6 N1 1.3(6) . . . . ?
C4 C5 C6 N1 -179.0(4) . . . . ?
C9 C5 C6 C1 -178.3(4) . . . . ?
C4 C5 C6 C1 1.5(6) . . . . ?
C6 N1 C7 C8 -1.8(7) . . . . ?
Cu1 N1 C7 C8 178.2(4) . . . . ?
Hg1B N1 C7 C8 177.6(5) . . . . ?
N1 C7 C8 C9 2.1(8) . . . . ?
C7 C8 C9 C5 -0.5(7) . . . . ?
C4 C5 C9 C8 179.2(4) . . . . ?
C6 C5 C9 C8 -1.1(6) . . . . ?
C15 C10 C11 C12 -0.8(6) . . . . ?
Hg1 C10 C11 C12 178.7(3) . . . . ?
C10 C11 C12 C13 -0.8(7) . . . . ?
C11 C12 C13 C14 1.7(7) . . . . ?
C12 C13 C14 C16 179.6(4) . . . . ?
C12 C13 C14 C15 -0.9(6) . . . . ?
C18 N2 C15 C14 -0.2(5) . . . . ?
Hg1B N2 C15 C14 178.9(4) . . . . ?
Cu1 N2 C15 C14 179.9(3) . . . . ?
C18 N2 C15 C10 179.8(4) . . . . ?
Hg1B N2 C15 C10 -1.2(5) . . . . ?
Cu1 N2 C15 C10 -0.1(5) . . . . ?
C13 C14 C15 N2 179.3(4) . . . . ?
C16 C14 C15 N2 -1.3(6) . . . . ?
C13 C14 C15 C10 -0.7(6) . . . . ?
C16 C14 C15 C10 178.8(4) . . . . ?
C11 C10 C15 N2 -178.4(4) . . . . ?
Hg1 C10 C15 N2 2.0(5) . . . . ?
C11 C10 C15 C14 1.5(6) . . . . ?
Hg1 C10 C15 C14 -178.0(3) . . . . ?
C13 C14 C16 C17 -178.7(4) . . . . ?
C15 C14 C16 C17 1.9(6) . . . . ?
C14 C16 C17 C18 -1.0(6) . . . . ?
C15 N2 C18 C17 1.1(6) . . . . ?
Hg1B N2 C18 C17 -177.9(5) . . . . ?
Cu1 N2 C18 C17 -179.0(4) . . . . ?
C16 C17 C18 N2 -0.5(7) . . . . ?
